data_7251616
loop_
_publ_author_name
'Chuang, Yue-Wen'
'Ahmed, Atallah F.'
'Chung, Hsiao-Ling'
'Liu, Yueh-Wen'
'Chien, Su-Ying'
'Lin, Yu-Chi'
'Liaw, Chia-Ching'
'Wu, Yu-Jen'
'Weng, Jing-Ru'
'Pham, Quoc Vu'
'Su, Jui-Hsin'
'Sheu, Jyh-Horng'
'Sung, Ping-Jyun'

_publ_section_title
;
 Sarcoglaucone A, a novel sarsolenane-related diterpenoid from the soft
 coral Sarcophyton glaucum
;
_journal_issue 10
_journal_name_full 'RSC Advances'
_journal_page_first 9224
_journal_page_last 9232
_journal_paper_doi 10.1039/D5RA09073C
_journal_volume 16
_journal_year 2026
_chemical_absolute_configuration ad
_chemical_formula_moiety 'C22 H34 O5'
_chemical_formula_sum 'C22 H34 O5'
_chemical_formula_weight 378.49
_chemical_name_systematic 'Sarcoglaucone A'
_space_group_crystal_system orthorhombic
_space_group_IT_number 19
_space_group_name_Hall 'P 2ac 2ab'
_space_group_name_H-M_alt 'P 21 21 21'
_atom_sites_solution_hydrogens geom
_audit_creation_method SHELXL-2019/3
_audit_update_record
;
2025-10-17 deposited with the CCDC.	2026-02-10 downloaded from the CCDC.
;
_cell_angle_alpha 90
_cell_angle_beta 90
_cell_angle_gamma 90
_cell_formula_units_Z 4
_cell_length_a 6.6754(4)
_cell_length_b 12.6299(8)
_cell_length_c 24.3212(15)
_cell_measurement_reflns_used 3062
_cell_measurement_temperature 100(2)
_cell_measurement_theta_max 68.59
_cell_measurement_theta_min 3.63
_cell_volume 2050.5(2)
_computing_cell_refinement 'SAINT V8.40B (Bruker AXS LLC, 2019)'
_computing_data_collection 'Bruker Instrument Service V6.2.16'
_computing_data_reduction 'SAINT V8.40B (Bruker AXS LLC, 2019)'
_computing_molecular_graphics 'shelXle (C.B. Huebschle, rev 1765)'
_computing_publication_material 'Bruker APEX6 v2024.9-RC113'
_computing_structure_refinement 'SHELXL-2019/2 (Sheldrick, 2019)'
_computing_structure_solution 'XT, VERSION 2018/2'
_diffrn_ambient_temperature 100(2)
_diffrn_measured_fraction_theta_full 0.997
_diffrn_measured_fraction_theta_max 0.997
_diffrn_measurement_device_type 'Bruker D8 VENTURE'
_diffrn_measurement_method '\f and \w scans'
_diffrn_radiation_type CuK\a
_diffrn_radiation_wavelength 1.54178
_diffrn_reflns_av_R_equivalents 0.1776
_diffrn_reflns_av_unetI/netI 0.1280
_diffrn_reflns_Laue_measured_fraction_full 0.997
_diffrn_reflns_Laue_measured_fraction_max 0.997
_diffrn_reflns_limit_h_max 7
_diffrn_reflns_limit_h_min -7
_diffrn_reflns_limit_k_max 15
_diffrn_reflns_limit_k_min -12
_diffrn_reflns_limit_l_max 27
_diffrn_reflns_limit_l_min -28
_diffrn_reflns_number 28706
_diffrn_reflns_point_group_measured_fraction_full 0.994
_diffrn_reflns_point_group_measured_fraction_max 0.994
_diffrn_reflns_theta_full 66.599
_diffrn_reflns_theta_max 66.599
_diffrn_reflns_theta_min 3.635
_diffrn_source 'microfocus sealed tube'
_exptl_absorpt_coefficient_mu 0.687
_exptl_absorpt_correction_T_max 0.9819
_exptl_absorpt_correction_T_min 0.6176
_exptl_absorpt_correction_type multi-scan
_exptl_absorpt_process_details
; 
SADABS-2016/2 - Bruker AXS area detector scaling 
and absorption correction 
;
_exptl_crystal_colour colourless
_exptl_crystal_density_diffrn 1.226
_exptl_crystal_density_meas ?
_exptl_crystal_density_method 'not measured'
_exptl_crystal_description needle
_exptl_crystal_F_000 824
_exptl_crystal_size_max 0.149
_exptl_crystal_size_mid 0.026
_exptl_crystal_size_min 0.017
_refine_diff_density_max 0.162
_refine_diff_density_min -0.220
_refine_diff_density_rms 0.045
_refine_ls_abs_structure_details
; 
 Flack x determined using 622 quotients [(I+)-(I-)]/[(I+)+(I-)] 
 (Parsons, Flack and Wagner, Acta Cryst. B69 (2013) 249-259). 
;
_refine_ls_abs_structure_Flack -0.4(5)
_refine_ls_extinction_method none
_refine_ls_goodness_of_fit_ref 1.042
_refine_ls_hydrogen_treatment constr
_refine_ls_matrix_type full
_refine_ls_number_parameters 250
_refine_ls_number_reflns 3586
_refine_ls_number_restraints 0
_refine_ls_restrained_S_all 1.042
_refine_ls_R_factor_all 0.1207
_refine_ls_R_factor_gt 0.0638
_refine_ls_shift/su_max 0.000
_refine_ls_shift/su_mean 0.000
_refine_ls_structure_factor_coef Fsqd
_refine_ls_weighting_details 'w=1/[\s^2^(Fo^2^)] where P=(Fo^2^+2Fc^2^)/3'
_refine_ls_weighting_scheme calc
_refine_ls_wR_factor_gt 0.1229
_refine_ls_wR_factor_ref 0.1448
_reflns_Friedel_coverage 0.717
_reflns_Friedel_fraction_full 0.990
_reflns_Friedel_fraction_max 0.990
_reflns_number_gt 2134
_reflns_number_total 3586
_reflns_threshold_expression 'I > 2\s(I)'
_cod_data_source_file d5ra09073c2.cif
_cod_data_source_block i19812
_cod_depositor_comments
;
The following automatic conversions were performed:

data item '_exptl_absorpt_correction_type' value 'Multi-Scan' was
changed to 'multi-scan' in accordance with the
/home/data/users/saulius/crontab/automatic-downloads/rss-feeds/RSC/lib/dictionaries/cif_core.dic
dictionary named 'cif_core.dic' version 2.4.2 last updated on
2011-04-26.

data item '_exptl_crystal_density_meas' value 'none' was changed to
'?' -- the value is perceived as not measured.

Automatic conversion script
Id: cif_fix_values 8170 2020-07-09 18:12:32Z antanas 
;
_cod_database_code 7251616
_shelx_shelxl_version_number 2019/3
_shelx_space_group_comment
; 
The symmetry employed for this shelxl refinement is uniquely defined 
by the following loop, which should always be used as a source of 
symmetry information in preference to the above space-group names. 
They are only intended as comments. 
;
_shelx_estimated_absorpt_t_min 0.905
_shelx_estimated_absorpt_t_max 0.988

loop_
_space_group_symop_operation_xyz
'x, y, z'
'-x+1/2, -y, z+1/2'
'-x, y+1/2, -z+1/2'
'x+1/2, -y+1/2, -z'

loop_
_atom_site_label
_atom_site_type_symbol
_atom_site_fract_x
_atom_site_fract_y
_atom_site_fract_z
_atom_site_U_iso_or_equiv
_atom_site_adp_type
_atom_site_occupancy
_atom_site_site_symmetry_order
_atom_site_calc_flag
_atom_site_refinement_flags_posn
_atom_site_refinement_flags_adp
_atom_site_refinement_flags_occupancy
_atom_site_disorder_assembly
_atom_site_disorder_group
O1 O 0.5852(5) 0.6982(3) 0.53555(14) 0.0448(10) Uani 1 1 d . . . . .
H1 H 0.491194 0.734042 0.548994 0.067 Uiso 1 1 calc R U . . .
O2 O 0.3621(7) 0.2909(4) 0.30129(15) 0.0686(13) Uani 1 1 d . . . . .
O3 O 0.2010(6) 0.2138(4) 0.37163(19) 0.0665(12) Uani 1 1 d . . . . .
O4 O 0.5611(5) 0.5457(3) 0.33946(13) 0.0509(10) Uani 1 1 d . . . . .
O5 O 0.8059(6) 0.6519(3) 0.42241(14) 0.0481(10) Uani 1 1 d . . . . .
C1 C 0.5304(8) 0.5871(5) 0.5356(2) 0.0427(14) Uani 1 1 d . . . . .
C2 C 0.6810(8) 0.5404(5) 0.49430(19) 0.0429(14) Uani 1 1 d . . . . .
H2 H 0.818380 0.552299 0.509467 0.051 Uiso 1 1 calc R U . . .
C3 C 0.6519(8) 0.4203(5) 0.4881(2) 0.0460(14) Uani 1 1 d . . . . .
H3 H 0.590272 0.388273 0.519165 0.055 Uiso 1 1 calc R U . . .
C4 C 0.6945(8) 0.3529(5) 0.4488(2) 0.0482(15) Uani 1 1 d . . . . .
C5 C 0.7926(9) 0.3767(5) 0.3946(2) 0.0535(16) Uani 1 1 d . . . . .
H5A H 0.931143 0.348749 0.395351 0.064 Uiso 1 1 calc R U . . .
H5B H 0.801037 0.454474 0.390152 0.064 Uiso 1 1 calc R U . . .
C6 C 0.6829(9) 0.3298(5) 0.3444(2) 0.0598(17) Uani 1 1 d . . . . .
H6A H 0.758676 0.348938 0.310859 0.072 Uiso 1 1 calc R U . . .
H6B H 0.684637 0.251660 0.347524 0.072 Uiso 1 1 calc R U . . .
C7 C 0.4661(9) 0.3657(6) 0.3371(2) 0.0579(17) Uani 1 1 d . . . . .
H7 H 0.399122 0.365465 0.373894 0.070 Uiso 1 1 calc R U . . .
C8 C 0.4333(9) 0.4727(6) 0.3106(2) 0.0504(15) Uani 1 1 d . . . . .
C9 C 0.2206(8) 0.5157(6) 0.3196(2) 0.0578(17) Uani 1 1 d . . . . .
H9A H 0.137394 0.505394 0.286337 0.069 Uiso 1 1 calc R U . . .
H9B H 0.155177 0.479852 0.351051 0.069 Uiso 1 1 calc R U . . .
C10 C 0.2506(9) 0.6330(6) 0.3315(2) 0.0577(17) Uani 1 1 d . . . . .
H10A H 0.143740 0.660469 0.355849 0.069 Uiso 1 1 calc R U . . .
H10B H 0.251827 0.674810 0.297038 0.069 Uiso 1 1 calc R U . . .
C11 C 0.4540(8) 0.6369(5) 0.3599(2) 0.0469(15) Uani 1 1 d . . . . .
H11 H 0.525895 0.702425 0.347959 0.056 Uiso 1 1 calc R U . . .
C12 C 0.4502(8) 0.6333(5) 0.4230(2) 0.0440(14) Uani 1 1 d . . . . .
H12 H 0.419680 0.707163 0.435157 0.053 Uiso 1 1 calc R U . . .
C13 C 0.2979(8) 0.5635(5) 0.45151(19) 0.0436(14) Uani 1 1 d . . . . .
H13A H 0.319269 0.489000 0.440376 0.052 Uiso 1 1 calc R U . . .
H13B H 0.161437 0.584503 0.439845 0.052 Uiso 1 1 calc R U . . .
C14 C 0.3141(8) 0.5723(5) 0.5140(2) 0.0442(14) Uani 1 1 d . . . . .
H14A H 0.256909 0.507535 0.530659 0.053 Uiso 1 1 calc R U . . .
H14B H 0.231996 0.633082 0.526382 0.053 Uiso 1 1 calc R U . . .
C15 C 0.5547(8) 0.5439(5) 0.5948(2) 0.0464(15) Uani 1 1 d . . . . .
H15 H 0.518389 0.467073 0.594027 0.056 Uiso 1 1 calc R U . . .
C16 C 0.4097(9) 0.5989(5) 0.6350(2) 0.0586(17) Uani 1 1 d . . . . .
H16A H 0.423992 0.567622 0.671644 0.088 Uiso 1 1 calc R U . . .
H16B H 0.271708 0.589452 0.622105 0.088 Uiso 1 1 calc R U . . .
H16C H 0.441031 0.674627 0.636715 0.088 Uiso 1 1 calc R U . . .
C17 C 0.7707(8) 0.5517(6) 0.6156(2) 0.0587(17) Uani 1 1 d . . . . .
H17A H 0.776167 0.530288 0.654269 0.088 Uiso 1 1 calc R U . . .
H17B H 0.817696 0.624900 0.612010 0.088 Uiso 1 1 calc R U . . .
H17C H 0.856596 0.504947 0.593696 0.088 Uiso 1 1 calc R U . . .
C18 C 0.6538(9) 0.2357(5) 0.4585(2) 0.0596(17) Uani 1 1 d . . . . .
H18A H 0.774378 0.194714 0.449768 0.089 Uiso 1 1 calc R U . . .
H18B H 0.543391 0.212575 0.434795 0.089 Uiso 1 1 calc R U . . .
H18C H 0.617477 0.224380 0.497073 0.089 Uiso 1 1 calc R U . . .
C19 C 0.4922(9) 0.4754(6) 0.2496(2) 0.065(2) Uani 1 1 d . . . . .
H19A H 0.410877 0.424100 0.229145 0.098 Uiso 1 1 calc R U . . .
H19B H 0.634246 0.457159 0.245766 0.098 Uiso 1 1 calc R U . . .
H19C H 0.469055 0.546536 0.234821 0.098 Uiso 1 1 calc R U . . .
C20 C 0.6591(8) 0.6096(5) 0.4442(2) 0.0414(14) Uani 1 1 d . . . . .
C21 C 0.2258(9) 0.2237(6) 0.3231(3) 0.0603(18) Uani 1 1 d . . . . .
C22 C 0.1117(10) 0.1697(6) 0.2785(3) 0.072(2) Uani 1 1 d . . . . .
H22A H 0.024394 0.115469 0.294502 0.108 Uiso 1 1 calc R U . . .
H22B H 0.205634 0.136343 0.252817 0.108 Uiso 1 1 calc R U . . .
H22C H 0.029983 0.221815 0.258760 0.108 Uiso 1 1 calc R U . . .

loop_
_atom_site_aniso_label
_atom_site_aniso_U_11
_atom_site_aniso_U_22
_atom_site_aniso_U_33
_atom_site_aniso_U_23
_atom_site_aniso_U_13
_atom_site_aniso_U_12
O1 0.054(2) 0.043(3) 0.038(2) -0.0018(19) 0.0017(17) 0.002(2)
O2 0.085(3) 0.074(4) 0.047(2) -0.020(2) 0.004(2) -0.025(3)
O3 0.076(3) 0.057(3) 0.067(3) 0.000(3) 0.005(2) -0.004(2)
O4 0.054(2) 0.063(3) 0.036(2) -0.009(2) 0.0014(18) -0.008(2)
O5 0.051(2) 0.051(3) 0.042(2) -0.005(2) -0.0012(19) -0.001(2)
C1 0.050(3) 0.037(4) 0.041(3) -0.001(3) -0.001(2) 0.000(3)
C2 0.050(3) 0.044(4) 0.034(3) -0.003(3) -0.006(3) 0.004(3)
C3 0.049(3) 0.043(4) 0.046(3) 0.004(3) 0.004(3) -0.004(3)
C4 0.047(3) 0.047(4) 0.051(3) -0.002(3) 0.002(3) 0.001(3)
C5 0.057(3) 0.051(4) 0.052(3) -0.003(3) 0.006(3) 0.002(3)
C6 0.073(4) 0.056(5) 0.050(3) -0.016(3) 0.015(3) -0.003(3)
C7 0.065(4) 0.073(5) 0.037(3) -0.017(4) 0.003(3) -0.010(4)
C8 0.055(3) 0.062(5) 0.034(3) -0.005(3) 0.004(3) -0.009(3)
C9 0.054(3) 0.081(6) 0.038(3) -0.006(3) -0.001(3) -0.014(3)
C10 0.061(4) 0.073(5) 0.039(3) 0.005(3) -0.006(3) 0.000(4)
C11 0.056(3) 0.050(4) 0.035(3) 0.002(3) 0.001(3) 0.001(3)
C12 0.049(3) 0.049(4) 0.034(3) 0.001(3) -0.001(2) 0.007(3)
C13 0.046(3) 0.049(4) 0.036(3) -0.001(3) -0.002(2) 0.000(3)
C14 0.049(3) 0.041(4) 0.043(3) -0.002(3) 0.004(3) 0.006(3)
C15 0.059(3) 0.045(4) 0.035(3) 0.005(3) 0.000(3) -0.003(3)
C16 0.080(4) 0.059(5) 0.037(3) 0.001(3) 0.002(3) -0.002(4)
C17 0.067(4) 0.070(5) 0.039(3) 0.007(3) -0.015(3) 0.002(3)
C18 0.068(4) 0.051(5) 0.060(4) 0.002(3) 0.004(3) 0.003(3)
C19 0.070(4) 0.088(6) 0.038(3) -0.006(3) 0.005(3) -0.014(4)
C20 0.051(3) 0.039(4) 0.034(3) -0.009(3) 0.001(3) 0.000(3)
C21 0.056(4) 0.054(5) 0.071(5) -0.006(4) -0.003(4) 0.013(4)
C22 0.068(4) 0.062(5) 0.086(5) -0.022(4) -0.022(4) 0.013(4)

loop_
_atom_type_symbol
_atom_type_description
_atom_type_scat_dispersion_real
_atom_type_scat_dispersion_imag
_atom_type_scat_source
C C 0.0181 0.0091 'International Tables Vol C Tables 4.2.6.8 and 6.1.1.4'
H H 0.0000 0.0000 'International Tables Vol C Tables 4.2.6.8 and 6.1.1.4'
O O 0.0492 0.0322 'International Tables Vol C Tables 4.2.6.8 and 6.1.1.4'

loop_
_geom_angle_atom_site_label_1
_geom_angle_atom_site_label_2
_geom_angle_atom_site_label_3
_geom_angle
_geom_angle_site_symmetry_1
_geom_angle_site_symmetry_3
_geom_angle_publ_flag
C21 O2 C7 119.4(5) . . ?
C8 O4 C11 112.7(4) . . ?
O1 C1 C2 101.8(4) . . ?
O1 C1 C14 110.5(5) . . ?
C2 C1 C14 109.9(4) . . ?
O1 C1 C15 108.4(4) . . ?
C2 C1 C15 113.9(4) . . ?
C14 C1 C15 111.8(5) . . ?
C20 C2 C3 118.7(4) . . ?
C20 C2 C1 104.1(4) . . ?
C3 C2 C1 111.1(5) . . ?
C4 C3 C2 133.2(5) . . ?
C3 C4 C5 127.2(6) . . ?
C3 C4 C18 118.7(5) . . ?
C5 C4 C18 114.1(5) . . ?
C4 C5 C6 114.3(5) . . ?
C7 C6 C5 115.3(5) . . ?
O2 C7 C8 104.8(5) . . ?
O2 C7 C6 109.1(5) . . ?
C8 C7 C6 116.9(5) . . ?
O4 C8 C7 106.2(4) . . ?
O4 C8 C9 104.6(5) . . ?
C7 C8 C9 112.9(5) . . ?
O4 C8 C19 107.8(5) . . ?
C7 C8 C19 113.2(6) . . ?
C9 C8 C19 111.5(5) . . ?
C10 C9 C8 104.4(5) . . ?
C9 C10 C11 103.5(5) . . ?
O4 C11 C10 105.1(5) . . ?
O4 C11 C12 109.2(5) . . ?
C10 C11 C12 115.9(5) . . ?
C13 C12 C20 110.3(4) . . ?
C13 C12 C11 119.1(5) . . ?
C20 C12 C11 109.3(5) . . ?
C12 C13 C14 111.5(5) . . ?
C13 C14 C1 114.4(4) . . ?
C17 C15 C16 110.8(5) . . ?
C17 C15 C1 112.5(4) . . ?
C16 C15 C1 111.4(5) . . ?
O5 C20 C2 121.4(5) . . ?
O5 C20 C12 119.9(5) . . ?
C2 C20 C12 118.6(5) . . ?
O3 C21 O2 123.0(6) . . ?
O3 C21 C22 126.8(7) . . ?
O2 C21 C22 110.1(6) . . ?

loop_
_geom_bond_atom_site_label_1
_geom_bond_atom_site_label_2
_geom_bond_distance
_geom_bond_site_symmetry_2
_geom_bond_publ_flag
O1 C1 1.450(7) . ?
O2 C21 1.353(8) . ?
O2 C7 1.461(7) . ?
O3 C21 1.197(7) . ?
O4 C8 1.439(7) . ?
O4 C11 1.444(7) . ?
O5 C20 1.235(6) . ?
C1 C2 1.539(7) . ?
C1 C14 1.548(7) . ?
C1 C15 1.548(7) . ?
C2 C20 1.507(8) . ?
C2 C3 1.537(8) . ?
C3 C4 1.311(8) . ?
C4 C5 1.502(8) . ?
C4 C18 1.523(9) . ?
C5 C6 1.543(8) . ?
C6 C7 1.527(8) . ?
C7 C8 1.513(9) . ?
C8 C9 1.536(8) . ?
C8 C19 1.537(8) . ?
C9 C10 1.524(9) . ?
C10 C11 1.524(8) . ?
C11 C12 1.536(7) . ?
C12 C13 1.513(8) . ?
C12 C20 1.516(7) . ?
C13 C14 1.527(7) . ?
C15 C17 1.531(8) . ?
C15 C16 1.541(8) . ?
C21 C22 1.492(9) . ?
